data_4002379
loop_
_publ_author_name
'Ferdov, S.'
'Sa Ferreira, R.A.'
'Lin Zhi'

_publ_section_title
;
 Hydrothermal synthesis, structural investigation, photoluminescence
 features, and emission quantum yield of Eu and Eu-Gd silicates with
 apatite-type structure
;
_journal_name_full 'Chemistry of Materials (1,1989-)'
_journal_page_first 5958
_journal_page_last 5964
_journal_volume 18
_journal_year 2006
_chemical_formula_sum 'Eu8.18 H1.62 Na1.08 O25.62 Si6'
_chemical_name_systematic '(Eu8.18 Na1.08) (Si O4)6 (O H)1.62'
_space_group_IT_number 176
_symmetry_space_group_name_Hall '-P 6c'
_symmetry_space_group_name_H-M 'P 63/m'
_cell_angle_alpha 90
_cell_angle_beta 90
_cell_angle_gamma 120
_cell_formula_units_Z 1
_cell_length_a 9.4812
_cell_length_b 9.4812
_cell_length_c 6.9139
_cell_volume 538.245
_citation_journal_id_ASTM CMATEX
_cod_data_source_file Ferdov_CMATEX_2006_1173.cif
_cod_data_source_block H1.62Eu8.18Na1.08O25.62Si6
_cod_original_cell_volume 538.2454
_cod_original_formula_sum 'H1.62 Eu8.18 Na1.08 O25.62 Si6'
_cod_database_code 4002379

loop_
_symmetry_equiv_pos_as_xyz
x,y,z
x-y,x,z+1/2
-y,x-y,z
-x,-y,z+1/2
-x+y,-x,z
y,-x+y,z+1/2
-x,-y,-z
-x+y,-x,-z-1/2
y,-x+y,-z
x,y,-z-1/2
x-y,x,-z
-y,x-y,-z-1/2

loop_
_atom_site_label
_atom_site_type_symbol
_atom_site_fract_x
_atom_site_fract_y
_atom_site_fract_z
_atom_site_occupancy
_atom_site_U_iso_or_equiv
O3 O-2 0.258 0.3439 0.0598 1 0.0
Na1 Na+1 0.6667 0.3333 0.0013 0.21 0.0
O1 O-2 0.4961 0.3255 0.25 1 0.0
O4 O-2 0 0 0.187 0.405 0.0
Na2 Na+1 0.993 0.2373 0.25 0.04 0.0
Eu1 Eu+3 0.6667 0.3333 0.0013 0.77 0.0
Eu2 Eu+3 0.993 0.2373 0.25 0.85 0.0
O2 O-2 0.4644 0.5943 0.25 1 0.0
Si1 Si+4 0.3725 0.4034 0.25 1 0.0
